data_4071753
loop_
_publ_author_name
'Sasamori, Takahiro'
'Yuasa, Akihiro'
'Hosoi, Yoshinobu'
'Furukawa, Yukio'
'Tokitoh, Norihiro'

_publ_section_title
;
 1,2-Bis(ferrocenyl)disilene: A Multistep Redox System with an SiSi Double
 Bond
;
_journal_issue 14
_journal_name_full Organometallics
_journal_page_first 3325
_journal_paper_doi 10.1021/om8003543
_journal_volume 27
_journal_year 2008
_chemical_formula_moiety 'C25 H32 Cl2 Fe Si, 1.5(C6 H6)'
_chemical_formula_sum 'C34 H41 Cl2 Fe Si'
_chemical_formula_weight 604.51
_chemical_name_systematic
; 
 ? 
;
_space_group_IT_number 2
_symmetry_cell_setting triclinic
_symmetry_Int_Tables_number 2
_symmetry_space_group_name_Hall '-P 1'
_symmetry_space_group_name_H-M 'P -1'
_atom_sites_solution_hydrogens geom
_atom_sites_solution_primary direct
_atom_sites_solution_secondary difmap
_audit_creation_method SHELXL-97
_cell_angle_alpha 70.8150(18)
_cell_angle_beta 80.0390(10)
_cell_angle_gamma 69.2381(10)
_cell_formula_units_Z 2
_cell_length_a 9.2204(2)
_cell_length_b 12.5311(3)
_cell_length_c 15.1144(4)
_cell_measurement_temperature 103(2)
_cell_measurement_theta_max 25.5
_cell_measurement_theta_min 2.84
_cell_volume 1539.09(7)
_computing_cell_refinement HKL2000
_computing_data_collection CrystalClear
_computing_data_reduction HKL2000
_computing_structure_refinement 'SHELXL-97 (Sheldrick, 1997)'
_computing_structure_solution SIR-97
_diffrn_ambient_temperature 103(2)
_diffrn_detector_area_resol_mean 7.31
_diffrn_measured_fraction_theta_full 0.989
_diffrn_measured_fraction_theta_max 0.989
_diffrn_measurement_device_type 'Rigaku Mercury'
_diffrn_measurement_method \w
_diffrn_radiation_monochromator graphite
_diffrn_radiation_source 'fine-focus sealed tube'
_diffrn_radiation_type MoK\a
_diffrn_radiation_wavelength 0.71069
_diffrn_reflns_av_R_equivalents 0.0302
_diffrn_reflns_av_sigmaI/netI 0.0361
_diffrn_reflns_limit_h_max 11
_diffrn_reflns_limit_h_min -11
_diffrn_reflns_limit_k_max 15
_diffrn_reflns_limit_k_min -14
_diffrn_reflns_limit_l_max 18
_diffrn_reflns_limit_l_min -18
_diffrn_reflns_number 13144
_diffrn_reflns_theta_full 25.50
_diffrn_reflns_theta_max 25.50
_diffrn_reflns_theta_min 2.84
_exptl_absorpt_coefficient_mu 0.724
_exptl_absorpt_correction_T_max 0.8120
_exptl_absorpt_correction_T_min 0.6311
_exptl_absorpt_correction_type multi-scan
_exptl_absorpt_process_details 'Jacobson, R. (1998) Private communication'
_exptl_crystal_colour orange
_exptl_crystal_density_diffrn 1.304
_exptl_crystal_density_method 'not measured'
_exptl_crystal_description prism
_exptl_crystal_F_000 638
_exptl_crystal_size_max 0.70
_exptl_crystal_size_mid 0.50
_exptl_crystal_size_min 0.30
_refine_diff_density_max 0.365
_refine_diff_density_min -0.424
_refine_diff_density_rms 0.053
_refine_ls_extinction_method none
_refine_ls_goodness_of_fit_ref 1.042
_refine_ls_hydrogen_treatment constr
_refine_ls_matrix_type full
_refine_ls_number_parameters 349
_refine_ls_number_reflns 5672
_refine_ls_number_restraints 0
_refine_ls_restrained_S_all 1.042
_refine_ls_R_factor_all 0.0364
_refine_ls_R_factor_gt 0.0293
_refine_ls_shift/su_max 0.001
_refine_ls_shift/su_mean 0.000
_refine_ls_structure_factor_coef Fsqd
_refine_ls_weighting_details 'calc w=1/[\s^2^(Fo^2^)+(0.0352P)^2^+0.5878P] where P=(Fo^2^+2Fc^2^)/3'
_refine_ls_weighting_scheme calc
_refine_ls_wR_factor_gt 0.0719
_refine_ls_wR_factor_ref 0.0759
_reflns_number_gt 4825
_reflns_number_total 5672
_reflns_threshold_expression >2sigma(I)
_cod_data_source_file om8003543-file002.cif
_cod_data_source_block sicl2
_cod_original_cell_volume 1539.09(6)
_cod_original_sg_symbol_H-M P-1
_cod_database_code 4071753

loop_
_symmetry_equiv_pos_as_xyz
'x, y, z'
'-x, -y, -z'

loop_
_atom_site_label
_atom_site_type_symbol
_atom_site_fract_x
_atom_site_fract_y
_atom_site_fract_z
_atom_site_U_iso_or_equiv
_atom_site_adp_type
_atom_site_occupancy
_atom_site_symmetry_multiplicity
_atom_site_calc_flag
_atom_site_refinement_flags
Si1 Si 0.01378(5) 0.14806(4) 0.65617(3) 0.01457(11) Uani 1 1 d .
Cl1 Cl 0.12758(5) -0.02987(4) 0.66386(3) 0.01994(10) Uani 1 1 d .
Cl2 Cl -0.17138(5) 0.20943(4) 0.57234(3) 0.02099(11) Uani 1 1 d .
C1 C 0.1502(2) 0.22624(15) 0.58772(11) 0.0165(3) Uani 1 1 d .
C2 C 0.3164(2) 0.17994(16) 0.59081(11) 0.0186(4) Uani 1 1 d .
H1 H 0.3739 0.1038 0.6284 0.022 Uiso 1 1 calc R
C3 C 0.3804(2) 0.26723(17) 0.52819(12) 0.0223(4) Uani 1 1 d .
H2 H 0.4878 0.2596 0.5168 0.027 Uiso 1 1 calc R
C4 C 0.2555(2) 0.36803(16) 0.48563(12) 0.0216(4) Uani 1 1 d .
H3 H 0.2650 0.4394 0.4409 0.026 Uiso 1 1 calc R
C5 C 0.1143(2) 0.34339(15) 0.52157(11) 0.0188(4) Uani 1 1 d .
H4 H 0.0131 0.3955 0.5048 0.023 Uiso 1 1 calc R
Fe1 Fe 0.25341(3) 0.21853(2) 0.458381(16) 0.01601(8) Uani 1 1 d .
C6 C 0.1670(2) 0.11907(17) 0.41041(12) 0.0223(4) Uani 1 1 d .
H5 H 0.0884 0.0845 0.4412 0.027 Uiso 1 1 calc R
C7 C 0.3290(2) 0.06425(16) 0.42073(12) 0.0227(4) Uani 1 1 d .
H6 H 0.3778 -0.0134 0.4598 0.027 Uiso 1 1 calc R
C8 C 0.4056(2) 0.14559(17) 0.36241(12) 0.0235(4) Uani 1 1 d .
H7 H 0.5145 0.1319 0.3555 0.028 Uiso 1 1 calc R
C9 C 0.2899(2) 0.25125(17) 0.31613(12) 0.0237(4) Uani 1 1 d .
H8 H 0.3080 0.3206 0.2728 0.028 Uiso 1 1 calc R
C10 C 0.1429(2) 0.23460(17) 0.34609(12) 0.0242(4) Uani 1 1 d .
H9 H 0.0452 0.2910 0.3265 0.029 Uiso 1 1 calc R
C11 C -0.06710(19) 0.16078(14) 0.77658(11) 0.0154(3) Uani 1 1 d .
C12 C -0.0254(2) 0.22821(15) 0.82174(11) 0.0166(3) Uani 1 1 d .
C13 C -0.0996(2) 0.23902(15) 0.90887(12) 0.0189(4) Uani 1 1 d .
H10 H -0.0732 0.2857 0.9380 0.023 Uiso 1 1 calc R
C14 C -0.2095(2) 0.18462(15) 0.95413(11) 0.0186(4) Uani 1 1 d .
C15 C -0.2471(2) 0.11678(15) 0.91081(11) 0.0191(4) Uani 1 1 d .
H11 H -0.3219 0.0782 0.9415 0.023 Uiso 1 1 calc R
C16 C -0.17850(19) 0.10339(15) 0.82363(11) 0.0169(3) Uani 1 1 d .
C17 C 0.0934(2) 0.29319(16) 0.77980(12) 0.0197(4) Uani 1 1 d .
H12 H 0.1590 0.2576 0.7302 0.024 Uiso 1 1 calc R
C18 C 0.0109(2) 0.42503(17) 0.73220(14) 0.0299(4) Uani 1 1 d .
H13 H -0.0519 0.4319 0.6833 0.045 Uiso 1 1 calc R
H14 H 0.0884 0.4656 0.7039 0.045 Uiso 1 1 calc R
H15 H -0.0566 0.4620 0.7790 0.045 Uiso 1 1 calc R
C19 C 0.2021(2) 0.27915(18) 0.85186(13) 0.0263(4) Uani 1 1 d .
H16 H 0.1428 0.3211 0.8977 0.039 Uiso 1 1 calc R
H17 H 0.2846 0.3130 0.8197 0.039 Uiso 1 1 calc R
H18 H 0.2484 0.1943 0.8843 0.039 Uiso 1 1 calc R
C20 C -0.2900(2) 0.20139(16) 1.04800(12) 0.0208(4) Uani 1 1 d .
H19 H -0.2256 0.2310 1.0752 0.025 Uiso 1 1 calc R
C21 C -0.4481(3) 0.2950(2) 1.03389(15) 0.0460(6) Uani 1 1 d .
H20 H -0.5127 0.2698 1.0049 0.069 Uiso 1 1 calc R
H21 H -0.4366 0.3708 0.9928 0.069 Uiso 1 1 calc R
H22 H -0.4975 0.3051 1.0947 0.069 Uiso 1 1 calc R
C22 C -0.3020(3) 0.08564(19) 1.11765(13) 0.0377(5) Uani 1 1 d .
H23 H -0.3456 0.0992 1.1784 0.057 Uiso 1 1 calc R
H24 H -0.1984 0.0259 1.1250 0.057 Uiso 1 1 calc R
H25 H -0.3698 0.0569 1.0946 0.057 Uiso 1 1 calc R
C23 C -0.2290(2) 0.02380(15) 0.78609(12) 0.0183(4) Uani 1 1 d .
H26 H -0.1727 0.0228 0.7234 0.022 Uiso 1 1 calc R
C24 C -0.4033(2) 0.07309(18) 0.77200(13) 0.0257(4) Uani 1 1 d .
H27 H -0.4613 0.0778 0.8321 0.039 Uiso 1 1 calc R
H28 H -0.4322 0.0202 0.7480 0.039 Uiso 1 1 calc R
H29 H -0.4280 0.1529 0.7269 0.039 Uiso 1 1 calc R
C25 C -0.1833(3) -0.10459(16) 0.85058(13) 0.0288(4) Uani 1 1 d .
H30 H -0.0711 -0.1342 0.8578 0.043 Uiso 1 1 calc R
H31 H -0.2103 -0.1552 0.8230 0.043 Uiso 1 1 calc R
H32 H -0.2391 -0.1065 0.9122 0.043 Uiso 1 1 calc R
C26 C 0.4834(2) 0.44360(18) 0.66148(14) 0.0303(4) Uani 1 1 d .
H33 H 0.5172 0.3799 0.6340 0.036 Uiso 1 1 calc R
C27 C 0.3678(2) 0.54753(18) 0.62205(13) 0.0287(4) Uani 1 1 d .
H34 H 0.3226 0.5552 0.5675 0.034 Uiso 1 1 calc R
C28 C 0.3180(2) 0.64013(17) 0.66184(13) 0.0275(4) Uani 1 1 d .
H35 H 0.2386 0.7115 0.6346 0.033 Uiso 1 1 calc R
C29 C 0.3837(2) 0.62910(18) 0.74168(13) 0.0295(4) Uani 1 1 d .
H36 H 0.3494 0.6925 0.7694 0.035 Uiso 1 1 calc R
C30 C 0.4997(3) 0.52499(19) 0.78054(14) 0.0329(5) Uani 1 1 d .
H37 H 0.5453 0.5172 0.8350 0.039 Uiso 1 1 calc R
C31 C 0.5498(2) 0.43224(18) 0.74073(15) 0.0331(5) Uani 1 1 d .
H38 H 0.6295 0.3610 0.7677 0.040 Uiso 1 1 calc R
C32 C -0.1148(2) 0.57227(18) 0.93833(14) 0.0305(5) Uani 1 1 d .
H39 H -0.1937 0.6218 0.8961 0.037 Uiso 1 1 calc R
C33 C -0.1497(2) 0.49409(17) 1.02191(14) 0.0302(4) Uani 1 1 d .
H40 H -0.2524 0.4900 1.0369 0.036 Uiso 1 1 calc R
C34 C -0.0342(2) 0.42205(17) 1.08332(14) 0.0300(4) Uani 1 1 d .
H41 H -0.0578 0.3685 1.1406 0.036 Uiso 1 1 calc R

loop_
_atom_site_aniso_label
_atom_site_aniso_U_11
_atom_site_aniso_U_22
_atom_site_aniso_U_33
_atom_site_aniso_U_23
_atom_site_aniso_U_13
_atom_site_aniso_U_12
Si1 0.0148(2) 0.0150(2) 0.0134(2) -0.00478(17) -0.00162(17) -0.00311(18)
Cl1 0.0202(2) 0.0163(2) 0.0226(2) -0.00776(16) -0.00096(16) -0.00320(17)
Cl2 0.0174(2) 0.0269(2) 0.0165(2) -0.00409(17) -0.00435(16) -0.00507(18)
C1 0.0180(9) 0.0195(9) 0.0138(8) -0.0086(7) -0.0009(6) -0.0045(7)
C2 0.0201(9) 0.0229(9) 0.0149(8) -0.0084(7) -0.0029(7) -0.0058(7)
C3 0.0216(9) 0.0323(10) 0.0204(9) -0.0129(8) -0.0004(7) -0.0131(8)
C4 0.0303(10) 0.0205(9) 0.0185(8) -0.0075(7) 0.0020(7) -0.0133(8)
C5 0.0224(9) 0.0170(8) 0.0172(8) -0.0070(7) -0.0002(7) -0.0050(7)
Fe1 0.01636(14) 0.01917(14) 0.01363(13) -0.00622(10) -0.00059(9) -0.00583(10)
C6 0.0271(10) 0.0301(10) 0.0179(8) -0.0142(8) 0.0017(7) -0.0136(8)
C7 0.0278(10) 0.0219(9) 0.0207(9) -0.0123(7) 0.0001(7) -0.0059(8)
C8 0.0222(10) 0.0334(10) 0.0195(9) -0.0160(8) 0.0031(7) -0.0086(8)
C9 0.0311(11) 0.0304(10) 0.0125(8) -0.0072(7) -0.0003(7) -0.0129(8)
C10 0.0257(10) 0.0316(10) 0.0191(9) -0.0115(8) -0.0053(7) -0.0079(8)
C11 0.0145(8) 0.0149(8) 0.0145(8) -0.0040(6) -0.0025(6) -0.0017(7)
C12 0.0163(9) 0.0148(8) 0.0172(8) -0.0038(6) -0.0024(6) -0.0032(7)
C13 0.0216(9) 0.0214(9) 0.0172(8) -0.0098(7) -0.0016(7) -0.0071(7)
C14 0.0190(9) 0.0206(9) 0.0160(8) -0.0066(7) -0.0008(7) -0.0050(7)
C15 0.0207(9) 0.0211(9) 0.0158(8) -0.0037(7) 0.0000(7) -0.0088(7)
C16 0.0162(9) 0.0153(8) 0.0175(8) -0.0034(6) -0.0043(6) -0.0029(7)
C17 0.0220(9) 0.0245(9) 0.0179(8) -0.0109(7) 0.0030(7) -0.0112(8)
C18 0.0380(12) 0.0266(10) 0.0272(10) -0.0046(8) -0.0003(8) -0.0167(9)
C19 0.0245(10) 0.0350(11) 0.0265(10) -0.0134(8) 0.0013(8) -0.0151(9)
C20 0.0225(9) 0.0278(10) 0.0164(8) -0.0104(7) 0.0014(7) -0.0108(8)
C21 0.0456(14) 0.0490(14) 0.0231(10) -0.0138(10) 0.0004(9) 0.0106(11)
C22 0.0597(15) 0.0357(12) 0.0155(9) -0.0058(8) 0.0008(9) -0.0156(11)
C23 0.0206(9) 0.0205(9) 0.0158(8) -0.0052(7) 0.0002(7) -0.0097(7)
C24 0.0212(10) 0.0363(11) 0.0254(9) -0.0143(8) -0.0014(7) -0.0112(8)
C25 0.0456(13) 0.0196(10) 0.0231(9) -0.0046(8) -0.0054(8) -0.0128(9)
C26 0.0336(11) 0.0252(10) 0.0307(10) -0.0070(8) 0.0042(8) -0.0117(9)
C27 0.0306(11) 0.0304(11) 0.0247(10) -0.0034(8) -0.0048(8) -0.0122(9)
C28 0.0226(10) 0.0254(10) 0.0279(10) -0.0018(8) -0.0020(8) -0.0053(8)
C29 0.0361(12) 0.0285(10) 0.0251(10) -0.0076(8) 0.0017(8) -0.0137(9)
C30 0.0386(12) 0.0358(12) 0.0247(10) 0.0011(9) -0.0092(9) -0.0180(10)
C31 0.0274(11) 0.0254(10) 0.0373(11) 0.0038(9) -0.0067(9) -0.0072(9)
C32 0.0354(12) 0.0250(10) 0.0291(10) -0.0093(8) -0.0103(8) -0.0020(9)
C33 0.0302(11) 0.0265(10) 0.0361(11) -0.0136(9) -0.0019(9) -0.0078(9)
C34 0.0389(12) 0.0228(10) 0.0264(10) -0.0081(8) 0.0007(8) -0.0080(9)

loop_
_atom_type_symbol
_atom_type_description
_atom_type_scat_dispersion_real
_atom_type_scat_dispersion_imag
_atom_type_scat_source
C C 0.0033 0.0016 'International Tables Vol C Tables 4.2.6.8 and 6.1.1.4'
H H 0.0000 0.0000 'International Tables Vol C Tables 4.2.6.8 and 6.1.1.4'
Si Si 0.0817 0.0704 'International Tables Vol C Tables 4.2.6.8 and 6.1.1.4'
Cl Cl 0.1484 0.1585 'International Tables Vol C Tables 4.2.6.8 and 6.1.1.4'
Fe Fe 0.3463 0.8444 'International Tables Vol C Tables 4.2.6.8 and 6.1.1.4'

loop_
_geom_angle_atom_site_label_1
_geom_angle_atom_site_label_2
_geom_angle_atom_site_label_3
_geom_angle
_geom_angle_site_symmetry_1
C1 Si1 C11 121.30(8) .
C1 Si1 Cl2 104.82(6) .
C11 Si1 Cl2 107.81(5) .
C1 Si1 Cl1 104.95(6) .
C11 Si1 Cl1 109.33(5) .
Cl2 Si1 Cl1 107.97(3) .
C2 C1 C5 106.71(15) .
C2 C1 Si1 125.53(13) .
C5 C1 Si1 127.76(13) .
C2 C1 Fe1 69.27(9) .
C5 C1 Fe1 69.22(9) .
Si1 C1 Fe1 126.42(9) .
C3 C2 C1 108.54(16) .
C3 C2 Fe1 70.28(10) .
C1 C2 Fe1 69.41(9) .
C3 C2 H1 125.7 .
C1 C2 H1 125.7 .
Fe1 C2 H1 126.1 .
C2 C3 C4 108.02(16) .
C2 C3 Fe1 68.98(10) .
C4 C3 Fe1 69.71(10) .
C2 C3 H2 126.0 .
C4 C3 H2 126.0 .
Fe1 C3 H2 126.9 .
C5 C4 C3 108.19(16) .
C5 C4 Fe1 69.00(10) .
C3 C4 Fe1 69.71(10) .
C5 C4 H3 125.9 .
C3 C4 H3 125.9 .
Fe1 C4 H3 127.0 .
C4 C5 C1 108.54(16) .
C4 C5 Fe1 70.36(10) .
C1 C5 Fe1 69.42(9) .
C4 C5 H4 125.7 .
C1 C5 H4 125.7 .
Fe1 C5 H4 126.1 .
C5 Fe1 C2 69.05(7) .
C5 Fe1 C1 41.37(7) .
C2 Fe1 C1 41.31(7) .
C5 Fe1 C8 159.90(8) .
C2 Fe1 C8 120.46(7) .
C1 Fe1 C8 156.81(7) .
C5 Fe1 C9 123.39(7) .
C2 Fe1 C9 154.98(7) .
C1 Fe1 C9 161.51(7) .
C8 Fe1 C9 40.82(8) .
C5 Fe1 C7 157.92(8) .
C2 Fe1 C7 108.41(7) .
C1 Fe1 C7 122.16(7) .
C8 Fe1 C7 40.71(7) .
C9 Fe1 C7 68.46(7) .
C5 Fe1 C10 107.56(7) .
C2 Fe1 C10 163.34(8) .
C1 Fe1 C10 125.48(7) .
C8 Fe1 C10 68.43(7) .
C9 Fe1 C10 40.60(8) .
C7 Fe1 C10 68.23(7) .
C5 Fe1 C6 122.27(7) .
C2 Fe1 C6 126.49(7) .
C1 Fe1 C6 108.97(7) .
C8 Fe1 C6 68.33(7) .
C9 Fe1 C6 68.26(7) .
C7 Fe1 C6 40.50(7) .
C10 Fe1 C6 40.49(7) .
C5 Fe1 C4 40.64(7) .
C2 Fe1 C4 68.57(7) .
C1 Fe1 C4 69.11(7) .
C8 Fe1 C4 122.95(8) .
C9 Fe1 C4 105.72(7) .
C7 Fe1 C4 160.58(8) .
C10 Fe1 C4 120.19(7) .
C6 Fe1 C4 156.39(8) .
C5 Fe1 C3 68.58(7) .
C2 Fe1 C3 40.73(7) .
C1 Fe1 C3 69.16(7) .
C8 Fe1 C3 106.17(7) .
C9 Fe1 C3 119.18(8) .
C7 Fe1 C3 124.70(8) .
C10 Fe1 C3 154.71(8) .
C6 Fe1 C3 162.51(8) .
C4 Fe1 C3 40.58(7) .
C7 C6 C10 107.99(17) .
C7 C6 Fe1 69.43(10) .
C10 C6 Fe1 69.53(10) .
C7 C6 H5 126.0 .
C10 C6 H5 126.0 .
Fe1 C6 H5 126.6 .
C6 C7 C8 108.15(17) .
C6 C7 Fe1 70.07(10) .
C8 C7 Fe1 69.53(10) .
C6 C7 H6 125.9 .
C8 C7 H6 125.9 .
Fe1 C7 H6 126.0 .
C7 C8 C9 107.78(17) .
C7 C8 Fe1 69.75(10) .
C9 C8 Fe1 69.65(10) .
C7 C8 H7 126.1 .
C9 C8 H7 126.1 .
Fe1 C8 H7 126.1 .
C10 C9 C8 107.91(17) .
C10 C9 Fe1 69.85(10) .
C8 C9 Fe1 69.53(10) .
C10 C9 H8 126.0 .
C8 C9 H8 126.0 .
Fe1 C9 H8 126.1 .
C6 C10 C9 108.17(17) .
C6 C10 Fe1 69.98(10) .
C9 C10 Fe1 69.55(10) .
C6 C10 H9 125.9 .
C9 C10 H9 125.9 .
Fe1 C10 H9 126.1 .
C16 C11 C12 118.40(15) .
C16 C11 Si1 118.44(12) .
C12 C11 Si1 123.13(13) .
C13 C12 C11 118.99(16) .
C13 C12 C17 117.07(15) .
C11 C12 C17 123.92(15) .
C14 C13 C12 122.66(16) .
C14 C13 H10 118.7 .
C12 C13 H10 118.7 .
C13 C14 C15 118.10(15) .
C13 C14 C20 120.76(15) .
C15 C14 C20 121.12(16) .
C14 C15 C16 122.07(17) .
C14 C15 H11 119.0 .
C16 C15 H11 119.0 .
C15 C16 C11 119.74(16) .
C15 C16 C23 115.97(15) .
C11 C16 C23 124.28(15) .
C12 C17 C18 110.08(15) .
C12 C17 C19 112.95(14) .
C18 C17 C19 110.93(15) .
C12 C17 H12 107.5 .
C18 C17 H12 107.5 .
C19 C17 H12 107.5 .
C17 C18 H13 109.5 .
C17 C18 H14 109.5 .
H13 C18 H14 109.5 .
C17 C18 H15 109.5 .
H13 C18 H15 109.5 .
H14 C18 H15 109.5 .
C17 C19 H16 109.5 .
C17 C19 H17 109.5 .
H16 C19 H17 109.5 .
C17 C19 H18 109.5 .
H16 C19 H18 109.5 .
H17 C19 H18 109.5 .
C21 C20 C22 110.89(18) .
C21 C20 C14 110.62(15) .
C22 C20 C14 112.34(15) .
C21 C20 H19 107.6 .
C22 C20 H19 107.6 .
C14 C20 H19 107.6 .
C20 C21 H20 109.5 .
C20 C21 H21 109.5 .
H20 C21 H21 109.5 .
C20 C21 H22 109.5 .
H20 C21 H22 109.5 .
H21 C21 H22 109.5 .
C20 C22 H23 109.5 .
C20 C22 H24 109.5 .
H23 C22 H24 109.5 .
C20 C22 H25 109.5 .
H23 C22 H25 109.5 .
H24 C22 H25 109.5 .
C16 C23 C24 111.34(14) .
C16 C23 C25 110.86(14) .
C24 C23 C25 111.19(16) .
C16 C23 H26 107.8 .
C24 C23 H26 107.8 .
C25 C23 H26 107.8 .
C23 C24 H27 109.5 .
C23 C24 H28 109.5 .
H27 C24 H28 109.5 .
C23 C24 H29 109.5 .
H27 C24 H29 109.5 .
H28 C24 H29 109.5 .
C23 C25 H30 109.5 .
C23 C25 H31 109.5 .
H30 C25 H31 109.5 .
C23 C25 H32 109.5 .
H30 C25 H32 109.5 .
H31 C25 H32 109.5 .
C31 C26 C27 120.12(19) .
C31 C26 H33 119.9 .
C27 C26 H33 119.9 .
C28 C27 C26 120.14(19) .
C28 C27 H34 119.9 .
C26 C27 H34 119.9 .
C27 C28 C29 120.04(18) .
C27 C28 H35 120.0 .
C29 C28 H35 120.0 .
C30 C29 C28 119.49(19) .
C30 C29 H36 120.3 .
C28 C29 H36 120.3 .
C31 C30 C29 120.54(19) .
C31 C30 H37 119.7 .
C29 C30 H37 119.7 .
C30 C31 C26 119.69(19) .
C30 C31 H38 120.2 .
C26 C31 H38 120.2 .
C34 C32 C33 120.02(19) 2_567
C34 C32 H39 120.0 2_567
C33 C32 H39 120.0 .
C34 C33 C32 119.7(2) .
C34 C33 H40 120.1 .
C32 C33 H40 120.1 .
C32 C34 C33 120.23(19) 2_567
C32 C34 H41 119.9 2_567
C33 C34 H41 119.9 .

loop_
_geom_bond_atom_site_label_1
_geom_bond_atom_site_label_2
_geom_bond_distance
_geom_bond_site_symmetry_2
Si1 C1 1.8353(18) .
Si1 C11 1.8790(16) .
Si1 Cl2 2.0708(6) .
Si1 Cl1 2.0735(6) .
C1 C2 1.437(2) .
C1 C5 1.439(2) .
C1 Fe1 2.0378(16) .
C2 C3 1.423(3) .
C2 Fe1 2.0358(16) .
C2 H1 0.9500 .
C3 C4 1.424(3) .
C3 Fe1 2.0531(17) .
C3 H2 0.9500 .
C4 C5 1.420(3) .
C4 Fe1 2.0531(18) .
C4 H3 0.9500 .
C5 Fe1 2.0351(17) .
C5 H4 0.9500 .
Fe1 C8 2.0411(17) .
Fe1 C9 2.0426(17) .
Fe1 C7 2.0440(18) .
Fe1 C10 2.0466(17) .
Fe1 C6 2.0524(18) .
C6 C7 1.418(3) .
C6 C10 1.418(3) .
C6 H5 0.9500 .
C7 C8 1.421(3) .
C7 H6 0.9500 .
C8 C9 1.424(3) .
C8 H7 0.9500 .
C9 C10 1.419(3) .
C9 H8 0.9500 .
C10 H9 0.9500 .
C11 C16 1.419(2) .
C11 C12 1.424(2) .
C12 C13 1.400(2) .
C12 C17 1.522(2) .
C13 C14 1.379(3) .
C13 H10 0.9500 .
C14 C15 1.387(2) .
C14 C20 1.526(2) .
C15 C16 1.395(2) .
C15 H11 0.9500 .
C16 C23 1.525(2) .
C17 C18 1.531(3) .
C17 C19 1.532(2) .
C17 H12 1.0000 .
C18 H13 0.9800 .
C18 H14 0.9800 .
C18 H15 0.9800 .
C19 H16 0.9800 .
C19 H17 0.9800 .
C19 H18 0.9800 .
C20 C21 1.509(3) .
C20 C22 1.515(3) .
C20 H19 1.0000 .
C21 H20 0.9800 .
C21 H21 0.9800 .
C21 H22 0.9800 .
C22 H23 0.9800 .
C22 H24 0.9800 .
C22 H25 0.9800 .
C23 C24 1.528(2) .
C23 C25 1.532(2) .
C23 H26 1.0000 .
C24 H27 0.9800 .
C24 H28 0.9800 .
C24 H29 0.9800 .
C25 H30 0.9800 .
C25 H31 0.9800 .
C25 H32 0.9800 .
C26 C31 1.382(3) .
C26 C27 1.383(3) .
C26 H33 0.9500 .
C27 C28 1.380(3) .
C27 H34 0.9500 .
C28 C29 1.388(3) .
C28 H35 0.9500 .
C29 C30 1.384(3) .
C29 H36 0.9500 .
C30 C31 1.382(3) .
C30 H37 0.9500 .
C31 H38 0.9500 .
C32 C34 1.377(3) 2_567
C32 C33 1.389(3) .
C32 H39 0.9500 .
C33 C34 1.386(3) .
C33 H40 0.9500 .
C34 C32 1.377(3) 2_567
C34 H41 0.9500 .

loop_
_geom_torsion_atom_site_label_1
_geom_torsion_atom_site_label_2
_geom_torsion_atom_site_label_3
_geom_torsion_atom_site_label_4
_geom_torsion
_geom_torsion_site_symmetry_1
_geom_torsion_site_symmetry_4
C11 Si1 C1 C2 88.88(15) . .
Cl2 Si1 C1 C2 -149.03(13) . .
Cl1 Si1 C1 C2 -35.40(15) . .
C11 Si1 C1 C5 -91.11(16) . .
Cl2 Si1 C1 C5 30.97(16) . .
Cl1 Si1 C1 C5 144.61(14) . .
C11 Si1 C1 Fe1 178.11(9) . .
Cl2 Si1 C1 Fe1 -59.81(11) . .
Cl1 Si1 C1 Fe1 53.82(11) . .
C5 C1 C2 C3 0.25(18) . .
Si1 C1 C2 C3 -179.75(12) . .
Fe1 C1 C2 C3 59.60(11) . .
C5 C1 C2 Fe1 -59.35(11) . .
Si1 C1 C2 Fe1 120.65(13) . .
C1 C2 C3 C4 -0.10(19) . .
Fe1 C2 C3 C4 58.97(12) . .
C1 C2 C3 Fe1 -59.06(11) . .
C2 C3 C4 C5 -0.10(19) . .
Fe1 C3 C4 C5 58.42(12) . .
C2 C3 C4 Fe1 -58.51(12) . .
C3 C4 C5 C1 0.25(19) . .
Fe1 C4 C5 C1 59.11(11) . .
C3 C4 C5 Fe1 -58.86(12) . .
C2 C1 C5 C4 -0.31(18) . .
Si1 C1 C5 C4 179.69(12) . .
Fe1 C1 C5 C4 -59.70(11) . .
C2 C1 C5 Fe1 59.39(11) . .
Si1 C1 C5 Fe1 -120.62(13) . .
C4 C5 Fe1 C2 81.11(11) . .
C1 C5 Fe1 C2 -38.54(10) . .
C4 C5 Fe1 C1 119.64(15) . .
C4 C5 Fe1 C8 -41.1(3) . .
C1 C5 Fe1 C8 -160.75(19) . .
C4 C5 Fe1 C9 -74.36(12) . .
C1 C5 Fe1 C9 165.99(10) . .
C4 C5 Fe1 C7 168.58(17) . .
C1 C5 Fe1 C7 48.9(2) . .
C4 C5 Fe1 C10 -116.18(11) . .
C1 C5 Fe1 C10 124.18(11) . .
C4 C5 Fe1 C6 -158.14(10) . .
C1 C5 Fe1 C6 82.22(12) . .
C1 C5 Fe1 C4 -119.64(15) . .
C4 C5 Fe1 C3 37.28(10) . .
C1 C5 Fe1 C3 -82.37(11) . .
C3 C2 Fe1 C5 -81.11(11) . .
C1 C2 Fe1 C5 38.59(10) . .
C3 C2 Fe1 C1 -119.70(15) . .
C3 C2 Fe1 C8 79.17(12) . .
C1 C2 Fe1 C8 -161.13(10) . .
C3 C2 Fe1 C9 43.8(2) . .
C1 C2 Fe1 C9 163.54(16) . .
C3 C2 Fe1 C7 122.20(11) . .
C1 C2 Fe1 C7 -118.10(11) . .
C3 C2 Fe1 C10 -162.3(2) . .
C1 C2 Fe1 C10 -42.6(3) . .
C3 C2 Fe1 C6 163.55(11) . .
C1 C2 Fe1 C6 -76.75(12) . .
C3 C2 Fe1 C4 -37.38(11) . .
C1 C2 Fe1 C4 82.32(11) . .
C1 C2 Fe1 C3 119.70(15) . .
C2 C1 Fe1 C5 -118.19(15) . .
Si1 C1 Fe1 C5 122.27(16) . .
C5 C1 Fe1 C2 118.19(15) . .
Si1 C1 Fe1 C2 -119.54(16) . .
C2 C1 Fe1 C8 45.1(2) . .
C5 C1 Fe1 C8 163.27(17) . .
Si1 C1 Fe1 C8 -74.5(2) . .
C2 C1 Fe1 C9 -157.8(2) . .
C5 C1 Fe1 C9 -39.6(3) . .
Si1 C1 Fe1 C9 82.7(3) . .
C2 C1 Fe1 C7 81.36(12) . .
C5 C1 Fe1 C7 -160.44(10) . .
Si1 C1 Fe1 C7 -38.17(14) . .
C2 C1 Fe1 C10 166.21(10) . .
C5 C1 Fe1 C10 -75.59(13) . .
Si1 C1 Fe1 C10 46.67(14) . .
C2 C1 Fe1 C6 124.16(11) . .
C5 C1 Fe1 C6 -117.64(11) . .
Si1 C1 Fe1 C6 4.62(13) . .
C2 C1 Fe1 C4 -80.90(11) . .
C5 C1 Fe1 C4 37.29(10) . .
Si1 C1 Fe1 C4 159.56(13) . .
C2 C1 Fe1 C3 -37.34(10) . .
C5 C1 Fe1 C3 80.86(11) . .
Si1 C1 Fe1 C3 -156.87(13) . .
C3 C4 Fe1 C5 119.90(15) . .
C5 C4 Fe1 C2 -82.39(11) . .
C3 C4 Fe1 C2 37.52(10) . .
C5 C4 Fe1 C1 -37.94(10) . .
C3 C4 Fe1 C1 81.96(11) . .
C5 C4 Fe1 C8 164.38(10) . .
C3 C4 Fe1 C8 -75.72(12) . .
C5 C4 Fe1 C9 123.35(11) . .
C3 C4 Fe1 C9 -116.75(11) . .
C5 C4 Fe1 C7 -167.07(19) . .
C3 C4 Fe1 C7 -47.2(2) . .
C5 C4 Fe1 C10 81.84(12) . .
C3 C4 Fe1 C10 -158.26(11) . .
C5 C4 Fe1 C6 51.8(2) . .
C3 C4 Fe1 C6 171.72(16) . .
C5 C4 Fe1 C3 -119.90(15) . .
C2 C3 Fe1 C5 82.35(11) . .
C4 C3 Fe1 C5 -37.34(10) . .
C4 C3 Fe1 C2 -119.69(15) . .
C2 C3 Fe1 C1 37.85(10) . .
C4 C3 Fe1 C1 -81.84(11) . .
C2 C3 Fe1 C8 -118.17(11) . .
C4 C3 Fe1 C8 122.14(11) . .
C2 C3 Fe1 C9 -160.39(10) . .
C4 C3 Fe1 C9 79.92(12) . .
C2 C3 Fe1 C7 -77.57(12) . .
C4 C3 Fe1 C7 162.75(10) . .
C2 C3 Fe1 C10 168.24(16) . .
C4 C3 Fe1 C10 48.6(2) . .
C2 C3 Fe1 C6 -49.2(3) . .
C4 C3 Fe1 C6 -168.9(2) . .
C2 C3 Fe1 C4 119.69(15) . .
C5 Fe1 C6 C7 -161.48(10) . .
C2 Fe1 C6 C7 -74.86(12) . .
C1 Fe1 C6 C7 -117.66(11) . .
C8 Fe1 C6 C7 37.75(11) . .
C9 Fe1 C6 C7 81.85(11) . .
C10 Fe1 C6 C7 119.48(15) . .
C4 Fe1 C6 C7 161.25(16) . .
C3 Fe1 C6 C7 -36.9(3) . .
C5 Fe1 C6 C10 79.03(12) . .
C2 Fe1 C6 C10 165.66(11) . .
C1 Fe1 C6 C10 122.86(11) . .
C8 Fe1 C6 C10 -81.73(12) . .
C9 Fe1 C6 C10 -37.64(11) . .
C7 Fe1 C6 C10 -119.48(15) . .
C4 Fe1 C6 C10 41.8(2) . .
C3 Fe1 C6 C10 -156.4(2) . .
C10 C6 C7 C8 -0.29(19) . .
Fe1 C6 C7 C8 -59.32(12) . .
C10 C6 C7 Fe1 59.03(12) . .
C5 Fe1 C7 C6 45.6(2) . .
C2 Fe1 C7 C6 125.13(11) . .
C1 Fe1 C7 C6 81.66(12) . .
C8 Fe1 C7 C6 -119.27(15) . .
C9 Fe1 C7 C6 -81.32(11) . .
C10 Fe1 C7 C6 -37.49(11) . .
C4 Fe1 C7 C6 -157.22(19) . .
C3 Fe1 C7 C6 167.32(10) . .
C5 Fe1 C7 C8 164.87(17) . .
C2 Fe1 C7 C8 -115.60(11) . .
C1 Fe1 C7 C8 -159.07(10) . .
C9 Fe1 C7 C8 37.95(11) . .
C10 Fe1 C7 C8 81.78(12) . .
C6 Fe1 C7 C8 119.27(15) . .
C4 Fe1 C7 C8 -37.9(3) . .
C3 Fe1 C7 C8 -73.41(13) . .
C6 C7 C8 C9 0.16(19) . .
Fe1 C7 C8 C9 -59.50(12) . .
C6 C7 C8 Fe1 59.66(12) . .
C5 Fe1 C8 C7 -163.42(19) . .
C2 Fe1 C8 C7 83.02(12) . .
C1 Fe1 C8 C7 50.2(2) . .
C9 Fe1 C8 C7 -118.95(16) . .
C10 Fe1 C8 C7 -81.26(12) . .
C6 Fe1 C8 C7 -37.56(11) . .
C4 Fe1 C8 C7 165.90(10) . .
C3 Fe1 C8 C7 124.88(11) . .
C5 Fe1 C8 C9 -44.5(3) . .
C2 Fe1 C8 C9 -158.03(11) . .
C1 Fe1 C8 C9 169.13(16) . .
C7 Fe1 C8 C9 118.95(16) . .
C10 Fe1 C8 C9 37.69(11) . .
C6 Fe1 C8 C9 81.39(12) . .
C4 Fe1 C8 C9 -75.15(13) . .
C3 Fe1 C8 C9 -116.17(12) . .
C7 C8 C9 C10 0.02(19) . .
Fe1 C8 C9 C10 -59.54(12) . .
C7 C8 C9 Fe1 59.56(12) . .
C5 Fe1 C9 C10 -77.65(13) . .
C2 Fe1 C9 C10 168.80(16) . .
C1 Fe1 C9 C10 -47.3(3) . .
C8 Fe1 C9 C10 119.11(16) . .
C7 Fe1 C9 C10 81.26(12) . .
C6 Fe1 C9 C10 37.54(11) . .
C4 Fe1 C9 C10 -118.31(12) . .
C3 Fe1 C9 C10 -160.02(11) . .
C5 Fe1 C9 C8 163.24(11) . .
C2 Fe1 C9 C8 49.7(2) . .
C1 Fe1 C9 C8 -166.5(2) . .
C7 Fe1 C9 C8 -37.85(11) . .
C10 Fe1 C9 C8 -119.11(16) . .
C6 Fe1 C9 C8 -81.57(12) . .
C4 Fe1 C9 C8 122.57(12) . .
C3 Fe1 C9 C8 80.87(13) . .
C7 C6 C10 C9 0.30(19) . .
Fe1 C6 C10 C9 59.27(12) . .
C7 C6 C10 Fe1 -58.97(12) . .
C8 C9 C10 C6 -0.20(19) . .
Fe1 C9 C10 C6 -59.54(12) . .
C8 C9 C10 Fe1 59.34(12) . .
C5 Fe1 C10 C6 -119.47(11) . .
C2 Fe1 C10 C6 -44.0(3) . .
C1 Fe1 C10 C6 -77.29(13) . .
C8 Fe1 C10 C6 81.46(12) . .
C9 Fe1 C10 C6 119.35(16) . .
C7 Fe1 C10 C6 37.50(11) . .
C4 Fe1 C10 C6 -162.02(11) . .
C3 Fe1 C10 C6 163.64(16) . .
C5 Fe1 C10 C9 121.18(11) . .
C2 Fe1 C10 C9 -163.3(2) . .
C1 Fe1 C10 C9 163.36(11) . .
C8 Fe1 C10 C9 -37.89(11) . .
C7 Fe1 C10 C9 -81.85(12) . .
C6 Fe1 C10 C9 -119.35(16) . .
C4 Fe1 C10 C9 78.63(13) . .
C3 Fe1 C10 C9 44.3(2) . .
C1 Si1 C11 C16 176.60(12) . .
Cl2 Si1 C11 C16 55.95(13) . .
Cl1 Si1 C11 C16 -61.19(13) . .
C1 Si1 C11 C12 -1.47(17) . .
Cl2 Si1 C11 C12 -122.12(13) . .
Cl1 Si1 C11 C12 120.74(13) . .
C16 C11 C12 C13 -2.3(2) . .
Si1 C11 C12 C13 175.74(12) . .
C16 C11 C12 C17 179.38(15) . .
Si1 C11 C12 C17 -2.5(2) . .
C11 C12 C13 C14 1.5(3) . .
C17 C12 C13 C14 179.94(16) . .
C12 C13 C14 C15 -0.1(3) . .
C12 C13 C14 C20 -178.56(16) . .
C13 C14 C15 C16 -0.6(3) . .
C20 C14 C15 C16 177.93(16) . .
C14 C15 C16 C11 -0.3(3) . .
C14 C15 C16 C23 178.65(15) . .
C12 C11 C16 C15 1.8(2) . .
Si1 C11 C16 C15 -176.41(12) . .
C12 C11 C16 C23 -177.11(15) . .
Si1 C11 C16 C23 4.7(2) . .
C13 C12 C17 C18 -80.71(19) . .
C11 C12 C17 C18 97.61(19) . .
C13 C12 C17 C19 43.9(2) . .
C11 C12 C17 C19 -137.79(17) . .
C13 C14 C20 C21 99.1(2) . .
C15 C14 C20 C21 -79.4(2) . .
C13 C14 C20 C22 -136.44(19) . .
C15 C14 C20 C22 45.1(2) . .
C15 C16 C23 C24 61.29(19) . .
C11 C16 C23 C24 -119.81(18) . .
C15 C16 C23 C25 -63.1(2) . .
C11 C16 C23 C25 115.84(18) . .
C31 C26 C27 C28 -0.2(3) . .
C26 C27 C28 C29 -0.1(3) . .
C27 C28 C29 C30 0.3(3) . .
C28 C29 C30 C31 -0.2(3) . .
C29 C30 C31 C26 0.0(3) . .
C27 C26 C31 C30 0.2(3) . .
C34 C32 C33 C34 0.0(3) 2_567 .
C32 C33 C34 C32 0.0(3) . 2_567
